data_1520843
loop_
_publ_author_name
'Beck, H.P.'
'Monzel, H.'
'Haberkorn, R.'
'Stephens, P.W.'
'Dinnebier, R.E.'

_publ_section_title
;
 Synthese und Kristallstruktur von Rb3 Pb Cl5
;
_journal_name_full 'Zeitschrift fuer Anorganische und Allgemeine Chemie'
_journal_page_first 1998
_journal_page_last 2002
_journal_volume 625
_journal_year 1999
_chemical_formula_sum 'Cl5 Pb Rb3'
_chemical_name_systematic 'Rb3 Pb Cl5'
_space_group_IT_number 62
_symmetry_space_group_name_Hall '-P 2ac 2n'
_symmetry_space_group_name_H-M 'P n m a'
_cell_angle_alpha 90
_cell_angle_beta 90
_cell_angle_gamma 90
_cell_formula_units_Z 4
_cell_length_a 8.63498
_cell_length_b 15.7311
_cell_length_c 8.38875
_cell_volume 1139.509
_citation_journal_id_ASTM ZAACAB
_cod_data_source_file Beck_ZAACAB_1999_841.cif
_cod_data_source_block Cl5Pb1Rb3
_cod_original_formula_sum 'Cl5 Pb1 Rb3'
_cod_database_code 1520843

loop_
_symmetry_equiv_pos_as_xyz
x,y,z
-x+1/2,-y,z+1/2
x+1/2,-y+1/2,-z+1/2
-x,y+1/2,-z
-x,-y,-z
x-1/2,y,-z-1/2
-x-1/2,y-1/2,z-1/2
x,-y-1/2,z

loop_
_atom_site_label
_atom_site_type_symbol
_atom_site_fract_x
_atom_site_fract_y
_atom_site_fract_z
_atom_site_occupancy
_atom_site_U_iso_or_equiv
Cl3 Cl-1 0.3894 0.622 0.1391 1 0.0
Cl2 Cl-1 0.9511 0.3896 0.1772 1 0.0
Cl1 Cl-1 0.2718 0.25 0.9998 1 0.0
Pb1 Pb+2 0.0705 0.25 0.3566 1 0.0
Rb2 Rb+1 0.2618 0.4544 0.9643 1 0.0
Rb1 Rb+1 0.9235 0.25 0.8564 1 0.0
